data_4069864
loop_
_publ_author_name
'Jiang, Yanfeng'
'Blacque, Olivier'
'Fox, Thomas'
'Frech, Christian M.'
'Berke, Heinz'

_publ_section_title
;
 Development of Rhenium Catalysts for Amine Borane Dehydrocoupling and
 Transfer Hydrogenation of Olefins
;
_journal_issue 18
_journal_name_full Organometallics
_journal_page_first 5493
_journal_paper_doi 10.1021/om900458e
_journal_volume 28
_journal_year 2009
_chemical_formula_moiety 'C30 H48 Br N3 O P Re'
_chemical_formula_sum 'C30 H48 Br N3 O P Re'
_chemical_formula_weight 763.79
_chemical_name_systematic
;
 ?
;
_space_group_IT_number 2
_symmetry_cell_setting triclinic
_symmetry_space_group_name_Hall '-P 1'
_symmetry_space_group_name_H-M 'P -1'
_atom_sites_solution_hydrogens geom
_atom_sites_solution_primary direct
_atom_sites_solution_secondary difmap
_audit_creation_date 2009-01-20T17:04:24-00:00
_audit_creation_method 'WinGX routine CIF_UPDATE'
_cell_angle_alpha 103.099(2)
_cell_angle_beta 91.571(2)
_cell_angle_gamma 91.916(3)
_cell_formula_units_Z 4
_cell_length_a 10.9984(4)
_cell_length_b 16.0869(5)
_cell_length_c 18.9301(4)
_cell_measurement_reflns_used 16840
_cell_measurement_temperature 183(2)
_cell_measurement_theta_max 30.7999
_cell_measurement_theta_min 2.3033
_cell_volume 3258.23(17)
_computing_cell_refinement ' CrysAlisPro Software, Oxford Diffraction Ltd., Version 1.171.32'
_computing_data_collection ' CrysAlisPro Software, Oxford Diffraction Ltd., Version 1.171.32'
_computing_data_reduction ' CrysAlisPro Software, Oxford Diffraction Ltd., Version 1.171.32'
_computing_molecular_graphics
; ORTEP-3 for Windows, Version 1.08.
  Farrugia, L. J. (1997). J. Appl. Cryst. 30, 565.
;
_computing_publication_material
; WinGX - An integrated system of Windows programs for the solution,
 refinment and analysis of single crystal X-ray diffraction data,
 Version 1.70.01.
 Farrugia, L. J. (1999). J. Appl. Cryst. 32, 837-838.
 SHELXL97. Program for crystal structure refinement.
 Sheldrick, G.M. (2008). Acta Cryst. A64, 112-122.
 PLATON for Windows, Version 1.12.
 Spek, A. L. (2003). J. Appl. Cryst. 36, 7-13.
;
_computing_structure_refinement
; SHELXL97. Program for crystal structure refinement.
  Sheldrick, G.M. (2008). Acta Cryst. A64, 112-122.
;
_computing_structure_solution
; SHELXS97. Program for Crystal Structure solution.
  Sheldrick, G.M. (2008). Acta Cryst. A64, 112-122.
;
_diffrn_ambient_temperature 183(2)
_diffrn_detector_area_resol_mean 10.4498
_diffrn_measured_fraction_theta_full 0.999
_diffrn_measured_fraction_theta_max 0.999
_diffrn_measurement_device_type
; Oxford Diffraction (2007). Oxford Diffraction Ltd.,
        Xcalibur CCD system
;
_diffrn_measurement_method 'omega scans'
_diffrn_radiation_monochromator graphite
_diffrn_radiation_type MoK\a
_diffrn_radiation_wavelength 0.71073
_diffrn_reflns_av_R_equivalents 0.0511
_diffrn_reflns_av_unetI/netI 0.074
_diffrn_reflns_limit_h_max 13
_diffrn_reflns_limit_h_min -13
_diffrn_reflns_limit_k_max 20
_diffrn_reflns_limit_k_min -19
_diffrn_reflns_limit_l_max 19
_diffrn_reflns_limit_l_min -23
_diffrn_reflns_number 35535
_diffrn_reflns_theta_full 26.37
_diffrn_reflns_theta_max 26.37
_diffrn_reflns_theta_min 2.31
_diffrn_standards_decay_% 0
_diffrn_standards_interval_count 50
_diffrn_standards_interval_time 40
_diffrn_standards_number 1
_exptl_absorpt_coefficient_mu 5.031
_exptl_absorpt_correction_T_max 0.753
_exptl_absorpt_correction_T_min 0.303
_exptl_absorpt_correction_type analytical
_exptl_absorpt_process_details
;
        R.C. Clark and J.S. Reid, Acta Cryst. 1995, A51, 887-897
implemented in the CrysAlis Software system, Oxford Diffraction Ltd.,
        Version 1.171.32.
;
_exptl_crystal_colour purple
_exptl_crystal_density_diffrn 1.557
_exptl_crystal_density_method 'not measured'
_exptl_crystal_description plate
_exptl_crystal_F_000 1528
_exptl_crystal_size_max 0.38
_exptl_crystal_size_mid 0.28
_exptl_crystal_size_min 0.06
_refine_diff_density_max 1.666
_refine_diff_density_min -1.568
_refine_diff_density_rms 0.14
_refine_ls_extinction_method none
_refine_ls_goodness_of_fit_ref 0.952
_refine_ls_hydrogen_treatment mixed
_refine_ls_matrix_type full
_refine_ls_number_parameters 710
_refine_ls_number_reflns 13300
_refine_ls_number_restraints 1
_refine_ls_restrained_S_all 0.952
_refine_ls_R_factor_all 0.0652
_refine_ls_R_factor_gt 0.0377
_refine_ls_shift/su_max 0.002
_refine_ls_shift/su_mean 0
_refine_ls_structure_factor_coef Fsqd
_refine_ls_weighting_details 'w=1/[s^2^(Fo^2^)+(0.0390P)^2^] where P=(Fo^2^+2Fc^2^)/3'
_refine_ls_weighting_scheme calc
_refine_ls_wR_factor_gt 0.0746
_refine_ls_wR_factor_ref 0.0797
_reflns_number_gt 9543
_reflns_number_total 13300
_reflns_threshold_expression >2sigma(I)
_cod_data_source_file om900458e_si_002.cif
_cod_data_source_block 10b
_cod_original_cell_volume 3258.22(17)
_cod_database_code 4069864

loop_
_symmetry_equiv_pos_as_xyz
'x, y, z'
'-x, -y, -z'

loop_
_atom_site_label
_atom_site_type_symbol
_atom_site_fract_x
_atom_site_fract_y
_atom_site_fract_z
_atom_site_U_iso_or_equiv
_atom_site_adp_type
_atom_site_occupancy
_atom_site_symmetry_multiplicity
_atom_site_calc_flag
_atom_site_refinement_flags
_atom_site_disorder_assembly
_atom_site_disorder_group
C1 C 0.3070(5) -0.1190(3) 0.6901(2) 0.0200(11) Uani 1 1 d . A .
C2 C 0.1021(5) -0.1697(4) 0.6713(3) 0.0329(14) Uani 1 1 d . . .
H2A H 0.0369 -0.1366 0.655 0.039 Uiso 1 1 calc R . .
H2B H 0.0651 -0.2109 0.697 0.039 Uiso 1 1 calc R . .
C3 C 0.1736(5) -0.2152(3) 0.6078(3) 0.0269(12) Uani 1 1 d . . .
H3A H 0.1719 -0.2776 0.6041 0.032 Uiso 1 1 calc R . .
H3B H 0.1421 -0.2039 0.5615 0.032 Uiso 1 1 calc R . .
C4 C 0.1575(5) -0.0471(3) 0.7773(3) 0.0238(12) Uani 1 1 d . . .
C5 C 0.1315(5) -0.0684(3) 0.8431(3) 0.0236(12) Uani 1 1 d . . .
C6 C 0.0980(5) -0.0030(3) 0.9008(3) 0.0286(13) Uani 1 1 d . . .
H6 H 0.0818 -0.0161 0.9462 0.034 Uiso 1 1 calc R . .
C7 C 0.0878(5) 0.0795(4) 0.8935(3) 0.0307(13) Uani 1 1 d . . .
C8 C 0.1089(5) 0.0974(3) 0.8263(3) 0.0326(14) Uani 1 1 d . . .
H8 H 0.1 0.1541 0.8206 0.039 Uiso 1 1 calc R . .
C9 C 0.1423(5) 0.0353(3) 0.7676(3) 0.0268(12) Uani 1 1 d . . .
C10 C 0.1336(5) -0.1590(3) 0.8529(3) 0.0343(14) Uani 1 1 d . . .
H10A H 0.1515 -0.1583 0.904 0.051 Uiso 1 1 calc R . .
H10B H 0.1966 -0.1896 0.823 0.051 Uiso 1 1 calc R . .
H10C H 0.0541 -0.1879 0.8379 0.051 Uiso 1 1 calc R . .
C11 C 0.0518(6) 0.1497(4) 0.9567(3) 0.0475(17) Uani 1 1 d . . .
H11A H 0.076 0.2054 0.9477 0.071 Uiso 1 1 calc R . .
H11B H 0.0926 0.1425 1.0014 0.071 Uiso 1 1 calc R . .
H11C H -0.0366 0.1463 0.9616 0.071 Uiso 1 1 calc R . .
C12 C 0.1550(6) 0.0565(4) 0.6945(3) 0.0374(15) Uani 1 1 d . . .
H12A H 0.2397 0.0502 0.6799 0.056 Uiso 1 1 calc R . .
H12B H 0.1321 0.1155 0.6974 0.056 Uiso 1 1 calc R . .
H12C H 0.1016 0.0176 0.6585 0.056 Uiso 1 1 calc R . .
C13 C 0.3907(5) -0.1988(3) 0.5747(3) 0.0249(12) Uani 1 1 d . . .
C14 C 0.4554(5) -0.2711(3) 0.5725(3) 0.0286(13) Uani 1 1 d . . .
C15 C 0.5341(5) -0.2953(4) 0.5162(3) 0.0380(15) Uani 1 1 d . . .
H15 H 0.5804 -0.3446 0.5141 0.046 Uiso 1 1 calc R . .
C16 C 0.5470(5) -0.2491(4) 0.4626(3) 0.0426(16) Uani 1 1 d . . .
C17 C 0.4809(6) -0.1764(4) 0.4669(3) 0.0407(16) Uani 1 1 d . . .
H17 H 0.4899 -0.1442 0.431 0.049 Uiso 1 1 calc R . .
C18 C 0.4021(5) -0.1500(4) 0.5224(3) 0.0298(13) Uani 1 1 d . . .
C19 C 0.4410(6) -0.3226(4) 0.6293(3) 0.0421(15) Uani 1 1 d . . .
H19A H 0.4622 -0.2863 0.6773 0.063 Uiso 1 1 calc R . .
H19B H 0.4951 -0.3707 0.6193 0.063 Uiso 1 1 calc R . .
H19C H 0.3565 -0.3442 0.6281 0.063 Uiso 1 1 calc R . .
C20 C 0.6277(6) -0.2792(5) 0.3981(3) 0.068(2) Uani 1 1 d . . .
H20A H 0.6635 -0.3332 0.4017 0.102 Uiso 1 1 calc R . .
H20B H 0.6928 -0.236 0.3985 0.102 Uiso 1 1 calc R . .
H20C H 0.5787 -0.2878 0.3529 0.102 Uiso 1 1 calc R . .
C21 C 0.3323(6) -0.0717(4) 0.5250(3) 0.0398(15) Uani 1 1 d . . .
H21A H 0.3536 -0.0469 0.4839 0.06 Uiso 1 1 calc R . .
H21B H 0.3525 -0.03 0.5705 0.06 Uiso 1 1 calc R . .
H21C H 0.2449 -0.0865 0.522 0.06 Uiso 1 1 calc R . .
C22 C 0.6521(6) 0.1390(4) 0.7941(3) 0.0371(15) Uani 1 1 d . . .
H22 H 0.6685 0.1197 0.7413 0.045 Uiso 1 1 calc R . .
C23 C 0.5462(7) 0.1962(4) 0.7971(5) 0.083(3) Uani 1 1 d . . .
H23A H 0.5317 0.2234 0.8477 0.124 Uiso 1 1 calc R . .
H23B H 0.4734 0.1622 0.7753 0.124 Uiso 1 1 calc R . .
H23C H 0.5644 0.2402 0.7702 0.124 Uiso 1 1 calc R . .
C24 C 0.7669(6) 0.1907(4) 0.8278(3) 0.0481(17) Uani 1 1 d . . .
H24A H 0.7785 0.2403 0.8063 0.072 Uiso 1 1 calc R . .
H24B H 0.8375 0.1547 0.8184 0.072 Uiso 1 1 calc R . .
H24C H 0.7583 0.2102 0.8803 0.072 Uiso 1 1 calc R . .
C25 C 0.5650(5) 0.0648(4) 0.9202(3) 0.0379(15) Uani 1 1 d . . .
H25 H 0.5652 0.0095 0.936 0.045 Uiso 1 1 calc R . .
C26 C 0.6509(7) 0.1260(5) 0.9742(3) 0.069(2) Uani 1 1 d . . .
H26A H 0.6408 0.1845 0.9687 0.104 Uiso 1 1 calc R . .
H26B H 0.7352 0.1102 0.9648 0.104 Uiso 1 1 calc R . .
H26C H 0.6319 0.1225 1.0238 0.104 Uiso 1 1 calc R . .
C27 C 0.4329(6) 0.0932(4) 0.9267(3) 0.0524(18) Uani 1 1 d . . .
H27A H 0.4086 0.1 0.9771 0.079 Uiso 1 1 calc R . .
H27B H 0.3791 0.0499 0.8949 0.079 Uiso 1 1 calc R . .
H27C H 0.4268 0.1478 0.9123 0.079 Uiso 1 1 calc R . .
C28 C 0.7673(5) -0.0039(4) 0.8320(3) 0.0353(14) Uani 1 1 d . . .
H28 H 0.8241 0.0444 0.8567 0.042 Uiso 1 1 calc R . .
C29 C 0.7703(6) -0.0734(4) 0.8763(4) 0.059(2) Uani 1 1 d . . .
H29A H 0.7068 -0.1176 0.8572 0.089 Uiso 1 1 calc R . .
H29B H 0.7559 -0.0477 0.9273 0.089 Uiso 1 1 calc R . .
H29C H 0.8501 -0.0991 0.8725 0.089 Uiso 1 1 calc R . .
C30 C 0.8123(6) -0.0390(5) 0.7558(3) 0.066(2) Uani 1 1 d . . .
H30A H 0.8956 -0.0579 0.7593 0.099 Uiso 1 1 calc R . .
H30B H 0.8111 0.0059 0.7284 0.099 Uiso 1 1 calc R . .
H30C H 0.759 -0.0874 0.731 0.099 Uiso 1 1 calc R . .
N1A N 0.5302(5) -0.0210(4) 0.6699(3) 0.0344(15) Uani 0.829(5) 1 d P A 1
O1A O 0.5879(5) -0.0062(4) 0.6195(2) 0.0572(17) Uani 0.829(5) 1 d P A 1
N1B N 0.446(3) 0.0285(18) 0.6917(14) 0.0344(15) Uani 0.171(5) 1 d P A 2
O1B O 0.448(2) 0.0887(17) 0.6619(12) 0.0572(17) Uani 0.171(5) 1 d P A 2
N2 N 0.1940(4) -0.1127(2) 0.7182(2) 0.0216(10) Uani 1 1 d . . .
N3 N 0.2977(4) -0.1765(3) 0.6270(2) 0.0233(10) Uani 1 1 d . . .
P1 P 0.61447(13) 0.03935(8) 0.82452(7) 0.0222(3) Uani 1 1 d . A .
Br1 Br 0.45491(6) -0.14953(4) 0.82667(3) 0.03728(15) Uani 1 1 d . A .
Re1 Re 0.462672(19) -0.047700(13) 0.743069(10) 0.02045(6) Uani 1 1 d D . .
H1 H 0.399(4) 0.028(2) 0.753(2) 0.025 Uiso 1 1 d D . .
C31 C -0.1057(5) 0.4287(3) 0.6658(2) 0.0252(13) Uani 1 1 d . B .
C32 C -0.3044(6) 0.4400(4) 0.6199(3) 0.0518(18) Uani 1 1 d . . .
H32A H -0.3367 0.4839 0.5962 0.062 Uiso 1 1 calc R . .
H32B H -0.3719 0.4146 0.6427 0.062 Uiso 1 1 calc R . .
C33 C -0.2409(6) 0.3719(4) 0.5662(3) 0.0459(17) Uani 1 1 d . . .
H33A H -0.2891 0.3172 0.5548 0.055 Uiso 1 1 calc R . .
H33B H -0.2252 0.3903 0.5207 0.055 Uiso 1 1 calc R . .
C34 C -0.2385(5) 0.5351(3) 0.7399(3) 0.0280(13) Uani 1 1 d . . .
C35 C -0.2753(5) 0.5024(3) 0.7987(3) 0.0327(14) Uani 1 1 d . . .
C36 C -0.3080(5) 0.5605(4) 0.8610(3) 0.0351(14) Uani 1 1 d . . .
H36 H -0.3306 0.5398 0.9022 0.042 Uiso 1 1 calc R . .
C37 C -0.3086(5) 0.6469(4) 0.8647(3) 0.0319(13) Uani 1 1 d . . .
C38 C -0.2782(5) 0.6760(3) 0.8036(3) 0.0355(14) Uani 1 1 d . . .
H38 H -0.282 0.7352 0.8049 0.043 Uiso 1 1 calc R . .
C39 C -0.2424(5) 0.6212(3) 0.7405(3) 0.0316(13) Uani 1 1 d . . .
C40 C -0.2860(6) 0.4082(4) 0.7964(4) 0.0549(19) Uani 1 1 d . . .
H40A H -0.277 0.3758 0.7465 0.082 Uiso 1 1 calc R . .
H40B H -0.3659 0.3943 0.8133 0.082 Uiso 1 1 calc R . .
H40C H -0.222 0.3934 0.8279 0.082 Uiso 1 1 calc R . .
C41 C -0.3480(6) 0.7101(4) 0.9326(3) 0.0495(17) Uani 1 1 d . . .
H41A H -0.4071 0.6816 0.958 0.074 Uiso 1 1 calc R . .
H41B H -0.3855 0.7586 0.9185 0.074 Uiso 1 1 calc R . .
H41C H -0.2767 0.7306 0.9648 0.074 Uiso 1 1 calc R . .
C42 C -0.2116(6) 0.6561(4) 0.6758(3) 0.0450(16) Uani 1 1 d . . .
H42A H -0.2863 0.6607 0.6479 0.068 Uiso 1 1 calc R . .
H42B H -0.157 0.6176 0.6452 0.068 Uiso 1 1 calc R . .
H42C H -0.1711 0.7127 0.6922 0.068 Uiso 1 1 calc R . .
C43 C -0.0440(5) 0.3007(3) 0.5741(2) 0.0249(12) Uani 1 1 d . . .
C44 C -0.0628(5) 0.2185(3) 0.5862(3) 0.0295(13) Uani 1 1 d . . .
C45 C 0.0096(5) 0.1545(3) 0.5482(3) 0.0341(14) Uani 1 1 d . . .
H45 H -0.0009 0.0983 0.5557 0.041 Uiso 1 1 calc R . .
C46 C 0.0956(5) 0.1697(3) 0.5003(3) 0.0331(14) Uani 1 1 d . . .
C47 C 0.1104(5) 0.2522(4) 0.4907(3) 0.0311(13) Uani 1 1 d . . .
H47 H 0.1695 0.2639 0.4582 0.037 Uiso 1 1 calc R . .
C48 C 0.0418(5) 0.3186(3) 0.5271(3) 0.0259(12) Uani 1 1 d . . .
C49 C -0.1548(6) 0.1992(4) 0.6378(3) 0.0525(19) Uani 1 1 d . . .
H49A H -0.1328 0.232 0.687 0.079 Uiso 1 1 calc R . .
H49B H -0.1563 0.138 0.6369 0.079 Uiso 1 1 calc R . .
H49C H -0.2354 0.2149 0.6232 0.079 Uiso 1 1 calc R . .
C50 C 0.1729(6) 0.0998(4) 0.4603(4) 0.0560(19) Uani 1 1 d . . .
H50A H 0.2405 0.0911 0.4924 0.084 Uiso 1 1 calc R . .
H50B H 0.2053 0.1161 0.4175 0.084 Uiso 1 1 calc R . .
H50C H 0.1232 0.0467 0.4451 0.084 Uiso 1 1 calc R . .
C51 C 0.0596(6) 0.4065(3) 0.5132(3) 0.0431(16) Uani 1 1 d . . .
H51A H 0.0052 0.4122 0.4728 0.065 Uiso 1 1 calc R . .
H51B H 0.1442 0.4154 0.5008 0.065 Uiso 1 1 calc R . .
H51C H 0.0409 0.4493 0.5568 0.065 Uiso 1 1 calc R . .
C52 C 0.3547(6) 0.5403(4) 0.8154(3) 0.0464(17) Uani 1 1 d . . .
H52 H 0.412 0.53 0.8542 0.056 Uiso 1 1 calc R . .
C53 C 0.3935(7) 0.4855(5) 0.7431(4) 0.071(2) Uani 1 1 d . . .
H53A H 0.3412 0.496 0.7036 0.106 Uiso 1 1 calc R . .
H53B H 0.3859 0.425 0.7444 0.106 Uiso 1 1 calc R . .
H53C H 0.4784 0.5004 0.7351 0.106 Uiso 1 1 calc R . .
C54 C 0.3708(7) 0.6338(4) 0.8132(4) 0.068(2) Uani 1 1 d . . .
H54A H 0.4539 0.6453 0.7995 0.102 Uiso 1 1 calc R . .
H54B H 0.3564 0.6697 0.8612 0.102 Uiso 1 1 calc R . .
H54C H 0.3126 0.6469 0.7775 0.102 Uiso 1 1 calc R . .
C55 C 0.1447(8) 0.6019(7) 0.8981(5) 0.120(5) Uani 1 1 d . . .
H55 H 0.1749 0.6476 0.8743 0.144 Uiso 1 1 calc R . .
C56 C 0.0226(9) 0.6162(5) 0.9000(4) 0.086(3) Uani 1 1 d . . .
H56A H -0.0183 0.5768 0.9252 0.129 Uiso 1 1 calc R . .
H56B H -0.0115 0.6069 0.8503 0.129 Uiso 1 1 calc R . .
H56C H 0.0103 0.6752 0.9258 0.129 Uiso 1 1 calc R . .
C57 C 0.2174(8) 0.6261(6) 0.9718(4) 0.102(3) Uani 1 1 d . . .
H57A H 0.1919 0.6815 0.9995 0.153 Uiso 1 1 calc R . .
H57B H 0.3046 0.6298 0.963 0.153 Uiso 1 1 calc R . .
H57C H 0.2016 0.5824 0.9994 0.153 Uiso 1 1 calc R . .
C58 C 0.2364(8) 0.4282(6) 0.8919(5) 0.082(3) Uani 1 1 d . . .
H58 H 0.2846 0.4622 0.9349 0.098 Uiso 1 1 calc R . .
C59 C 0.3087(10) 0.3607(6) 0.8611(5) 0.115(4) Uani 1 1 d . . .
H59A H 0.2924 0.3125 0.8837 0.173 Uiso 1 1 calc R . .
H59B H 0.3948 0.3791 0.8693 0.173 Uiso 1 1 calc R . .
H59C H 0.2897 0.343 0.8089 0.173 Uiso 1 1 calc R . .
C60 C 0.1230(10) 0.3944(7) 0.9219(5) 0.145(5) Uani 1 1 d . . .
H60A H 0.07 0.3626 0.8817 0.217 Uiso 1 1 calc R . .
H60B H 0.0795 0.4423 0.95 0.217 Uiso 1 1 calc R . .
H60C H 0.1465 0.3564 0.9533 0.217 Uiso 1 1 calc R . .
N4A N 0.0854(6) 0.3454(4) 0.7268(3) 0.0382(16) Uani 0.822(5) 1 d P B 1
O2A O 0.1195(6) 0.2730(3) 0.7169(3) 0.0672(18) Uani 0.822(5) 1 d P B 1
N4B N 0.022(3) 0.3651(17) 0.7676(15) 0.0382(16) Uani 0.178(5) 1 d P B 2
O2B O 0.001(3) 0.2961(15) 0.7856(14) 0.0672(18) Uani 0.178(5) 1 d P B 2
N5 N -0.2066(4) 0.4761(3) 0.6734(2) 0.0292(11) Uani 1 1 d . . .
N6 N -0.1271(4) 0.3651(3) 0.6065(2) 0.0313(11) Uani 1 1 d . . .
P2 P 0.20066(14) 0.50376(9) 0.83517(7) 0.0308(4) Uani 1 1 d . B .
Br2 Br 0.08878(6) 0.58805(4) 0.69430(3) 0.04378(16) Uani 1 1 d . B .
Re2 Re 0.04824(2) 0.451459(13) 0.737958(10) 0.02228(6) Uani 1 1 d D . .
H2 H -0.035(4) 0.459(3) 0.793(2) 0.027 Uiso 1 1 d D . .

loop_
_atom_site_aniso_label
_atom_site_aniso_U_11
_atom_site_aniso_U_22
_atom_site_aniso_U_33
_atom_site_aniso_U_23
_atom_site_aniso_U_13
_atom_site_aniso_U_12
C1 0.030(3) 0.018(3) 0.014(2) 0.007(2) 0.001(2) 0.006(2)
C2 0.021(3) 0.040(3) 0.033(3) 0.000(3) -0.003(3) -0.005(3)
C3 0.020(3) 0.031(3) 0.027(3) 0.003(2) -0.003(2) -0.002(3)
C4 0.012(3) 0.029(3) 0.027(3) 0.000(2) 0.002(2) 0.000(2)
C5 0.014(3) 0.031(3) 0.024(3) 0.006(2) -0.003(2) -0.003(2)
C6 0.024(3) 0.038(3) 0.023(3) 0.005(3) 0.005(2) -0.005(3)
C7 0.016(3) 0.040(3) 0.030(3) -0.004(3) -0.001(2) -0.001(3)
C8 0.026(3) 0.026(3) 0.043(3) 0.002(3) 0.003(3) 0.000(3)
C9 0.024(3) 0.027(3) 0.029(3) 0.005(2) 0.004(2) 0.003(3)
C10 0.028(3) 0.040(3) 0.037(3) 0.015(3) 0.002(3) -0.002(3)
C11 0.049(4) 0.046(4) 0.039(3) -0.010(3) 0.006(3) -0.002(3)
C12 0.044(4) 0.038(3) 0.033(3) 0.014(3) -0.003(3) 0.013(3)
C13 0.019(3) 0.030(3) 0.022(3) -0.004(2) -0.004(2) 0.000(3)
C14 0.020(3) 0.034(3) 0.028(3) -0.001(3) -0.005(2) -0.002(3)
C15 0.023(3) 0.043(4) 0.039(3) -0.010(3) -0.007(3) 0.010(3)
C16 0.021(3) 0.071(5) 0.026(3) -0.006(3) -0.003(3) -0.007(3)
C17 0.036(4) 0.057(4) 0.026(3) 0.006(3) -0.001(3) -0.006(3)
C18 0.024(3) 0.040(3) 0.025(3) 0.006(3) -0.001(2) -0.003(3)
C19 0.037(4) 0.041(4) 0.049(4) 0.010(3) -0.005(3) 0.012(3)
C20 0.039(4) 0.121(7) 0.032(3) -0.011(4) 0.010(3) 0.014(5)
C21 0.043(4) 0.042(4) 0.036(3) 0.013(3) -0.001(3) -0.008(3)
C22 0.041(4) 0.030(3) 0.043(3) 0.017(3) -0.003(3) -0.004(3)
C23 0.049(5) 0.042(4) 0.164(8) 0.046(5) -0.037(5) -0.014(4)
C24 0.053(4) 0.039(4) 0.057(4) 0.024(3) -0.006(4) -0.019(3)
C25 0.041(4) 0.046(4) 0.023(3) 0.001(3) 0.004(3) -0.014(3)
C26 0.080(6) 0.091(6) 0.021(3) -0.014(3) 0.006(4) -0.037(5)
C27 0.046(5) 0.060(4) 0.043(4) -0.008(3) 0.016(3) 0.006(4)
C28 0.020(3) 0.042(4) 0.043(3) 0.007(3) -0.009(3) -0.003(3)
C29 0.029(4) 0.054(4) 0.103(6) 0.037(4) -0.011(4) 0.003(3)
C30 0.031(4) 0.092(6) 0.058(4) -0.019(4) 0.007(4) 0.012(4)
N1A 0.024(3) 0.049(4) 0.029(3) 0.006(3) 0.003(3) -0.010(3)
O1A 0.056(4) 0.087(4) 0.032(3) 0.023(3) 0.011(3) -0.021(3)
N1B 0.024(3) 0.049(4) 0.029(3) 0.006(3) 0.003(3) -0.010(3)
O1B 0.056(4) 0.087(4) 0.032(3) 0.023(3) 0.011(3) -0.021(3)
N2 0.019(2) 0.020(2) 0.023(2) -0.0007(18) 0.0032(19) 0.001(2)
N3 0.020(2) 0.027(2) 0.022(2) 0.0032(19) 0.0036(19) 0.000(2)
P1 0.0235(8) 0.0210(7) 0.0209(6) 0.0026(6) 0.0003(6) -0.0028(6)
Br1 0.0356(4) 0.0386(3) 0.0419(3) 0.0210(3) -0.0090(3) -0.0094(3)
Re1 0.01973(13) 0.02356(12) 0.01740(10) 0.00387(9) 0.00027(9) -0.00323(10)
C31 0.030(3) 0.028(3) 0.016(2) 0.002(2) -0.001(2) -0.009(3)
C32 0.035(4) 0.060(4) 0.045(4) -0.020(3) -0.015(3) 0.012(4)
C33 0.032(4) 0.048(4) 0.043(3) -0.020(3) -0.012(3) 0.013(3)
C34 0.015(3) 0.032(3) 0.032(3) -0.005(3) 0.003(2) 0.005(3)
C35 0.026(3) 0.024(3) 0.045(3) 0.003(3) 0.001(3) -0.002(3)
C36 0.029(3) 0.044(4) 0.034(3) 0.011(3) 0.006(3) 0.006(3)
C37 0.025(3) 0.034(3) 0.032(3) -0.003(3) -0.002(3) 0.007(3)
C38 0.036(4) 0.025(3) 0.043(3) 0.003(3) 0.001(3) 0.006(3)
C39 0.026(3) 0.033(3) 0.036(3) 0.009(3) 0.002(3) 0.003(3)
C40 0.052(5) 0.033(4) 0.080(5) 0.012(3) 0.019(4) -0.007(3)
C41 0.053(5) 0.052(4) 0.037(3) -0.006(3) 0.002(3) 0.018(4)
C42 0.049(4) 0.049(4) 0.042(3) 0.020(3) 0.007(3) 0.008(3)
C43 0.025(3) 0.030(3) 0.016(2) -0.002(2) -0.004(2) 0.003(3)
C44 0.031(3) 0.031(3) 0.024(3) 0.001(2) -0.004(3) -0.006(3)
C45 0.047(4) 0.021(3) 0.034(3) 0.006(3) -0.011(3) -0.002(3)
C46 0.037(4) 0.030(3) 0.029(3) 0.001(3) -0.008(3) 0.009(3)
C47 0.027(3) 0.040(3) 0.025(3) 0.006(3) 0.000(3) 0.003(3)
C48 0.029(3) 0.025(3) 0.021(3) 0.001(2) -0.006(2) 0.002(3)
C49 0.066(5) 0.055(4) 0.033(3) 0.006(3) 0.005(3) -0.020(4)
C50 0.061(5) 0.042(4) 0.061(4) 0.001(3) -0.003(4) 0.027(4)
C51 0.065(5) 0.027(3) 0.039(3) 0.008(3) 0.006(3) 0.001(3)
C52 0.029(4) 0.061(4) 0.050(4) 0.018(3) -0.011(3) -0.009(3)
C53 0.042(5) 0.107(7) 0.065(5) 0.020(5) 0.019(4) 0.016(5)
C54 0.059(5) 0.068(5) 0.082(5) 0.036(4) -0.015(4) -0.025(4)
C55 0.048(6) 0.168(10) 0.088(6) -0.088(7) -0.018(5) 0.003(6)
C56 0.125(9) 0.076(6) 0.051(4) -0.008(4) 0.004(5) 0.052(6)
C57 0.080(7) 0.121(8) 0.068(5) -0.049(5) -0.013(5) -0.014(6)
C58 0.079(7) 0.096(7) 0.085(6) 0.062(5) -0.038(5) -0.028(6)
C59 0.140(10) 0.098(8) 0.132(9) 0.065(7) 0.046(8) 0.056(8)
C60 0.149(11) 0.191(12) 0.126(9) 0.122(9) -0.046(8) -0.081(9)
N4A 0.045(4) 0.027(3) 0.040(4) 0.003(3) -0.008(3) 0.011(3)
O2A 0.085(5) 0.030(3) 0.078(4) -0.002(3) -0.036(3) 0.015(3)
N4B 0.045(4) 0.027(3) 0.040(4) 0.003(3) -0.008(3) 0.011(3)
O2B 0.085(5) 0.030(3) 0.078(4) -0.002(3) -0.036(3) 0.015(3)
N5 0.020(3) 0.032(3) 0.030(2) -0.004(2) -0.004(2) 0.006(2)
N6 0.022(3) 0.034(3) 0.030(2) -0.010(2) -0.004(2) 0.009(2)
P2 0.0306(9) 0.0337(8) 0.0250(7) 0.0017(6) -0.0030(7) -0.0062(7)
Br2 0.0405(4) 0.0399(3) 0.0558(4) 0.0245(3) -0.0130(3) -0.0106(3)
Re2 0.02195(13) 0.02053(12) 0.02300(11) 0.00269(9) -0.00062(9) -0.00184(10)

loop_
_atom_type_symbol
_atom_type_description
_atom_type_scat_dispersion_real
_atom_type_scat_dispersion_imag
_atom_type_scat_source
C C 0.0033 0.0016 'International Tables Vol C Tables 4.2.6.8 and 6.1.1.4'
H H 0 0 'International Tables Vol C Tables 4.2.6.8 and 6.1.1.4'
N N 0.0061 0.0033 'International Tables Vol C Tables 4.2.6.8 and 6.1.1.4'
O O 0.0106 0.006 'International Tables Vol C Tables 4.2.6.8 and 6.1.1.4'
P P 0.1023 0.0942 'International Tables Vol C Tables 4.2.6.8 and 6.1.1.4'
Br Br -0.2901 2.4595 'International Tables Vol C Tables 4.2.6.8 and 6.1.1.4'
Re Re -1.0185 7.231 'International Tables Vol C Tables 4.2.6.8 and 6.1.1.4'

loop_
_geom_angle_atom_site_label_1
_geom_angle_atom_site_label_2
_geom_angle_atom_site_label_3
_geom_angle
N3 C1 N2 107.3(4)
N3 C1 Re1 129.4(4)
N2 C1 Re1 123.3(3)
N2 C2 C3 103.8(4)
N2 C2 H2A 111
C3 C2 H2A 111
N2 C2 H2B 111
C3 C2 H2B 111
H2A C2 H2B 109
N3 C3 C2 102.0(4)
N3 C3 H3A 111.4
C2 C3 H3A 111.4
N3 C3 H3B 111.4
C2 C3 H3B 111.4
H3A C3 H3B 109.2
C9 C4 C5 121.2(5)
C9 C4 N2 120.0(4)
C5 C4 N2 118.8(5)
C4 C5 C6 118.0(5)
C4 C5 C10 122.5(5)
C6 C5 C10 119.5(4)
C7 C6 C5 121.9(5)
C7 C6 H6 119.1
C5 C6 H6 119.1
C6 C7 C8 118.5(5)
C6 C7 C11 121.1(5)
C8 C7 C11 120.4(5)
C9 C8 C7 122.0(5)
C9 C8 H8 119
C7 C8 H8 119
C8 C9 C4 118.3(5)
C8 C9 C12 119.9(5)
C4 C9 C12 121.7(5)
C5 C10 H10A 109.5
C5 C10 H10B 109.5
H10A C10 H10B 109.5
C5 C10 H10C 109.5
H10A C10 H10C 109.5
H10B C10 H10C 109.5
C7 C11 H11A 109.5
C7 C11 H11B 109.5
H11A C11 H11B 109.5
C7 C11 H11C 109.5
H11A C11 H11C 109.5
H11B C11 H11C 109.5
C9 C12 H12A 109.5
C9 C12 H12B 109.5
H12A C12 H12B 109.5
C9 C12 H12C 109.5
H12A C12 H12C 109.5
H12B C12 H12C 109.5
C14 C13 C18 122.2(5)
C14 C13 N3 120.0(4)
C18 C13 N3 117.4(5)
C13 C14 C15 118.0(5)
C13 C14 C19 121.1(5)
C15 C14 C19 120.9(5)
C14 C15 C16 121.6(6)
C14 C15 H15 119.2
C16 C15 H15 119.2
C17 C16 C15 118.8(5)
C17 C16 C20 119.8(6)
C15 C16 C20 121.3(6)
C18 C17 C16 121.2(5)
C18 C17 H17 119.4
C16 C17 H17 119.4
C17 C18 C13 118.2(5)
C17 C18 C21 119.6(5)
C13 C18 C21 122.2(5)
C14 C19 H19A 109.5
C14 C19 H19B 109.5
H19A C19 H19B 109.5
C14 C19 H19C 109.5
H19A C19 H19C 109.5
H19B C19 H19C 109.5
C16 C20 H20A 109.5
C16 C20 H20B 109.5
H20A C20 H20B 109.5
C16 C20 H20C 109.5
H20A C20 H20C 109.5
H20B C20 H20C 109.5
C18 C21 H21A 109.5
C18 C21 H21B 109.5
H21A C21 H21B 109.5
C18 C21 H21C 109.5
H21A C21 H21C 109.5
H21B C21 H21C 109.5
C23 C22 C24 110.5(5)
C23 C22 P1 112.9(4)
C24 C22 P1 117.1(4)
C23 C22 H22 105
C24 C22 H22 105
P1 C22 H22 105
C22 C23 H23A 109.5
C22 C23 H23B 109.5
H23A C23 H23B 109.5
C22 C23 H23C 109.5
H23A C23 H23C 109.5
H23B C23 H23C 109.5
C22 C24 H24A 109.5
C22 C24 H24B 109.5
H24A C24 H24B 109.5
C22 C24 H24C 109.5
H24A C24 H24C 109.5
H24B C24 H24C 109.5
C26 C25 C27 111.5(5)
C26 C25 P1 115.2(4)
C27 C25 P1 112.6(4)
C26 C25 H25 105.5
C27 C25 H25 105.5
P1 C25 H25 105.5
C25 C26 H26A 109.5
C25 C26 H26B 109.5
H26A C26 H26B 109.5
C25 C26 H26C 109.5
H26A C26 H26C 109.5
H26B C26 H26C 109.5
C25 C27 H27A 109.5
C25 C27 H27B 109.5
H27A C27 H27B 109.5
C25 C27 H27C 109.5
H27A C27 H27C 109.5
H27B C27 H27C 109.5
C30 C28 C29 110.1(6)
C30 C28 P1 109.0(4)
C29 C28 P1 113.6(4)
C30 C28 H28 108
C29 C28 H28 108
P1 C28 H28 108
C28 C29 H29A 109.5
C28 C29 H29B 109.5
H29A C29 H29B 109.5
C28 C29 H29C 109.5
H29A C29 H29C 109.5
H29B C29 H29C 109.5
C28 C30 H30A 109.5
C28 C30 H30B 109.5
H30A C30 H30B 109.5
C28 C30 H30C 109.5
H30A C30 H30C 109.5
H30B C30 H30C 109.5
O1A N1A Re1 173.7(6)
O1B N1B Re1 171(2)
O1B N1B H1 126(3)
Re1 N1B H1 52.7(18)
C1 N2 C4 125.7(4)
C1 N2 C2 112.6(4)
C4 N2 C2 120.5(4)
C1 N3 C13 127.4(4)
C1 N3 C3 114.4(4)
C13 N3 C3 118.0(4)
C28 P1 C22 101.7(3)
C28 P1 C25 103.2(3)
C22 P1 C25 110.6(3)
C28 P1 Re1 118.37(19)
C22 P1 Re1 110.44(19)
C25 P1 Re1 111.91(18)
N1A Re1 N1B 42.5(9)
N1A Re1 C1 99.9(2)
N1B Re1 C1 91.4(9)
N1A Re1 P1 90.44(18)
N1B Re1 P1 92.8(9)
C1 Re1 P1 168.42(12)
N1A Re1 Br1 146.5(2)
N1B Re1 Br1 170.8(9)
C1 Re1 Br1 85.17(11)
P1 Re1 Br1 89.06(3)
N1A Re1 H1 89.0(17)
N1B Re1 H1 47.2(18)
C1 Re1 H1 90.6(19)
P1 Re1 H1 84.4(19)
Br1 Re1 H1 124.2(17)
N6 C31 N5 106.5(5)
N6 C31 Re2 128.6(4)
N5 C31 Re2 124.9(4)
N5 C32 C33 102.8(5)
N5 C32 H32A 111.2
C33 C32 H32A 111.2
N5 C32 H32B 111.2
C33 C32 H32B 111.2
H32A C32 H32B 109.1
N6 C33 C32 101.7(4)
N6 C33 H33A 111.4
C32 C33 H33A 111.4
N6 C33 H33B 111.4
C32 C33 H33B 111.4
H33A C33 H33B 109.3
C39 C34 C35 122.1(5)
C39 C34 N5 118.7(5)
C35 C34 N5 119.0(5)
C36 C35 C34 117.6(5)
C36 C35 C40 119.2(5)
C34 C35 C40 123.2(5)
C37 C36 C35 122.0(5)
C37 C36 H36 119
C35 C36 H36 119
C36 C37 C38 118.4(5)
C36 C37 C41 121.7(5)
C38 C37 C41 119.8(5)
C37 C38 C39 122.1(5)
C37 C38 H38 119
C39 C38 H38 119
C34 C39 C38 117.7(5)
C34 C39 C42 122.5(5)
C38 C39 C42 119.8(5)
C35 C40 H40A 109.5
C35 C40 H40B 109.5
H40A C40 H40B 109.5
C35 C40 H40C 109.5
H40A C40 H40C 109.5
H40B C40 H40C 109.5
C37 C41 H41A 109.5
C37 C41 H41B 109.5
H41A C41 H41B 109.5
C37 C41 H41C 109.5
H41A C41 H41C 109.5
H41B C41 H41C 109.5
C39 C42 H42A 109.5
C39 C42 H42B 109.5
H42A C42 H42B 109.5
C39 C42 H42C 109.5
H42A C42 H42C 109.5
H42B C42 H42C 109.5
C48 C43 C44 122.0(5)
C48 C43 N6 120.2(5)
C44 C43 N6 117.5(5)
C45 C44 C43 117.0(5)
C45 C44 C49 120.9(5)
C43 C44 C49 122.1(5)
C46 C45 C44 122.7(5)
C46 C45 H45 118.7
C44 C45 H45 118.7
C45 C46 C47 117.8(5)
C45 C46 C50 121.7(5)
C47 C46 C50 120.5(5)
C46 C47 C48 122.2(5)
C46 C47 H47 118.9
C48 C47 H47 118.9
C43 C48 C47 118.3(5)
C43 C48 C51 121.7(5)
C47 C48 C51 120.0(5)
C44 C49 H49A 109.5
C44 C49 H49B 109.5
H49A C49 H49B 109.5
C44 C49 H49C 109.5
H49A C49 H49C 109.5
H49B C49 H49C 109.5
C46 C50 H50A 109.5
C46 C50 H50B 109.5
H50A C50 H50B 109.5
C46 C50 H50C 109.5
H50A C50 H50C 109.5
H50B C50 H50C 109.5
C48 C51 H51A 109.5
C48 C51 H51B 109.5
H51A C51 H51B 109.5
C48 C51 H51C 109.5
H51A C51 H51C 109.5
H51B C51 H51C 109.5
C54 C52 C53 108.7(6)
C54 C52 P2 116.4(5)
C53 C52 P2 109.2(4)
C54 C52 H52 107.4
C53 C52 H52 107.4
P2 C52 H52 107.4
C52 C53 H53A 109.5
C52 C53 H53B 109.5
H53A C53 H53B 109.5
C52 C53 H53C 109.5
H53A C53 H53C 109.5
H53B C53 H53C 109.5
C52 C54 H54A 109.5
C52 C54 H54B 109.5
H54A C54 H54B 109.5
C52 C54 H54C 109.5
H54A C54 H54C 109.5
H54B C54 H54C 109.5
C56 C55 C57 116.5(7)
C56 C55 P2 119.7(6)
C57 C55 P2 113.1(7)
C56 C55 H55 101
C57 C55 H55 101
P2 C55 H55 101
C55 C56 H56A 109.5
C55 C56 H56B 109.5
H56A C56 H56B 109.5
C55 C56 H56C 109.5
H56A C56 H56C 109.5
H56B C56 H56C 109.5
C55 C57 H57A 109.5
C55 C57 H57B 109.5
H57A C57 H57B 109.5
C55 C57 H57C 109.5
H57A C57 H57C 109.5
H57B C57 H57C 109.5
C59 C58 C60 110.0(8)
C59 C58 P2 116.4(7)
C60 C58 P2 112.2(7)
C59 C58 H58 105.8
C60 C58 H58 105.8
P2 C58 H58 105.8
C58 C59 H59A 109.5
C58 C59 H59B 109.5
H59A C59 H59B 109.5
C58 C59 H59C 109.5
H59A C59 H59C 109.5
H59B C59 H59C 109.5
C58 C60 H60A 109.5
C58 C60 H60B 109.5
H60A C60 H60B 109.5
C58 C60 H60C 109.5
H60A C60 H60C 109.5
H60B C60 H60C 109.5
O2A N4A Re2 175.1(6)
O2B N4B Re2 176(3)
C31 N5 C34 124.9(4)
C31 N5 C32 112.9(4)
C34 N5 C32 118.3(4)
C31 N6 C43 127.1(5)
C31 N6 C33 114.0(5)
C43 N6 C33 118.2(4)
C58 P2 C52 101.5(3)
C58 P2 C55 106.4(5)
C52 P2 C55 102.0(4)
C58 P2 Re2 115.1(3)
C52 P2 Re2 121.0(2)
C55 P2 Re2 109.2(3)
N4B Re2 N4A 36.4(10)
N4B Re2 C31 93.6(10)
N4A Re2 C31 96.4(2)
N4B Re2 P2 91.1(10)
N4A Re2 P2 94.3(2)
C31 Re2 P2 167.45(15)
N4B Re2 Br2 178.8(10)
N4A Re2 Br2 144.5(2)
C31 Re2 Br2 86.93(13)
P2 Re2 Br2 88.18(4)
N4B Re2 H2 65(2)
N4A Re2 H2 101.1(18)
C31 Re2 H2 85.7(19)
P2 Re2 H2 85.8(19)
Br2 Re2 H2 114.4(18)

loop_
_geom_bond_atom_site_label_1
_geom_bond_atom_site_label_2
_geom_bond_distance
C1 N3 1.334(6)
C1 N2 1.364(6)
C1 Re1 2.122(5)
C2 N2 1.474(6)
C2 C3 1.513(7)
C2 H2A 0.99
C2 H2B 0.99
C3 N3 1.482(6)
C3 H3A 0.99
C3 H3B 0.99
C4 C9 1.394(7)
C4 C5 1.400(7)
C4 N2 1.429(6)
C5 C6 1.400(7)
C5 C10 1.511(7)
C6 C7 1.373(7)
C6 H6 0.95
C7 C8 1.390(7)
C7 C11 1.518(7)
C8 C9 1.383(7)
C8 H8 0.95
C9 C12 1.508(7)
C10 H10A 0.98
C10 H10B 0.98
C10 H10C 0.98
C11 H11A 0.98
C11 H11B 0.98
C11 H11C 0.98
C12 H12A 0.98
C12 H12B 0.98
C12 H12C 0.98
C13 C14 1.376(7)
C13 C18 1.402(7)
C13 N3 1.440(6)
C14 C15 1.387(7)
C14 C19 1.507(7)
C15 C16 1.394(8)
C15 H15 0.95
C16 C17 1.385(8)
C16 C20 1.528(8)
C17 C18 1.382(7)
C17 H17 0.95
C18 C21 1.490(8)
C19 H19A 0.98
C19 H19B 0.98
C19 H19C 0.98
C20 H20A 0.98
C20 H20B 0.98
C20 H20C 0.98
C21 H21A 0.98
C21 H21B 0.98
C21 H21C 0.98
C22 C23 1.502(9)
C22 C24 1.529(8)
C22 P1 1.861(5)
C22 H22 1
C23 H23A 0.98
C23 H23B 0.98
C23 H23C 0.98
C24 H24A 0.98
C24 H24B 0.98
C24 H24C 0.98
C25 C26 1.528(8)
C25 C27 1.537(8)
C25 P1 1.866(5)
C25 H25 1
C26 H26A 0.98
C26 H26B 0.98
C26 H26C 0.98
C27 H27A 0.98
C27 H27B 0.98
C27 H27C 0.98
C28 C30 1.526(8)
C28 C29 1.544(8)
C28 P1 1.854(6)
C28 H28 1
C29 H29A 0.98
C29 H29B 0.98
C29 H29C 0.98
C30 H30A 0.98
C30 H30B 0.98
C30 H30C 0.98
N1A O1A 1.221(6)
N1A Re1 1.721(5)
N1B O1B 1.23(3)
N1B Re1 1.74(3)
N1B H1 1.29(4)
P1 Re1 2.4186(14)
Br1 Re1 2.5236(5)
Re1 H1 1.40(3)
C31 N6 1.346(6)
C31 N5 1.359(7)
C31 Re2 2.115(5)
C32 N5 1.467(7)
C32 C33 1.517(8)
C32 H32A 0.99
C32 H32B 0.99
C33 N6 1.468(7)
C33 H33A 0.99
C33 H33B 0.99
C34 C39 1.385(7)
C34 C35 1.399(7)
C34 N5 1.453(6)
C35 C36 1.393(7)
C35 C40 1.506(7)
C36 C37 1.376(7)
C36 H36 0.95
C37 C38 1.388(7)
C37 C41 1.530(7)
C38 C39 1.389(7)
C38 H38 0.95
C39 C42 1.500(7)
C40 H40A 0.98
C40 H40B 0.98
C40 H40C 0.98
C41 H41A 0.98
C41 H41B 0.98
C41 H41C 0.98
C42 H42A 0.98
C42 H42B 0.98
C42 H42C 0.98
C43 C48 1.382(7)
C43 C44 1.402(7)
C43 N6 1.446(6)
C44 C45 1.400(7)
C44 C49 1.499(7)
C45 C46 1.381(7)
C45 H45 0.95
C46 C47 1.385(7)
C46 C50 1.509(8)
C47 C48 1.390(7)
C47 H47 0.95
C48 C51 1.504(7)
C49 H49A 0.98
C49 H49B 0.98
C49 H49C 0.98
C50 H50A 0.98
C50 H50B 0.98
C50 H50C 0.98
C51 H51A 0.98
C51 H51B 0.98
C51 H51C 0.98
C52 C54 1.519(8)
C52 C53 1.531(9)
C52 P2 1.850(6)
C52 H52 1
C53 H53A 0.98
C53 H53B 0.98
C53 H53C 0.98
C54 H54A 0.98
C54 H54B 0.98
C54 H54C 0.98
C55 C56 1.370(11)
C55 C57 1.552(11)
C55 P2 1.882(9)
C55 H55 1
C56 H56A 0.98
C56 H56B 0.98
C56 H56C 0.98
C57 H57A 0.98
C57 H57B 0.98
C57 H57C 0.98
C58 C59 1.395(11)
C58 C60 1.519(11)
C58 P2 1.840(7)
C58 H58 1
C59 H59A 0.98
C59 H59B 0.98
C59 H59C 0.98
C60 H60A 0.98
C60 H60B 0.98
C60 H60C 0.98
N4A O2A 1.212(7)
N4A Re2 1.735(6)
N4B O2B 1.25(3)
N4B Re2 1.63(3)
P2 Re2 2.4371(15)
Br2 Re2 2.5471(6)
Re2 H2 1.39(3)

loop_
_geom_hbond_atom_site_label_D
_geom_hbond_atom_site_label_H
_geom_hbond_atom_site_label_A
_geom_hbond_distance_DH
_geom_hbond_distance_HA
_geom_hbond_distance_DA
_geom_hbond_angle_DHA
_geom_hbond_site_symmetry_A
C8 H8 O2B 0.95 2.77 3.68(2) 161.2 .
C12 H12B O2A 0.98 2.48 3.448(8) 167.4 .
C21 H21B O1A 0.98 2.71 3.299(8) 119 .
C21 H21B O1B 0.98 2.45 3.40(3) 162.9 .
C21 H21A O1A 0.98 2.4 3.381(7) 176.6 2_656
C59 H59C O2A 0.98 2.57 3.394(13) 141.9 .
C12 H12A O1B 0.98 2.41 3.34(3) 159.5 .
